data_7110950
loop_
_publ_author_name
'Aresta, Michele'
'Ballivet-Tkatchenko, Danielle'
'Dell&#x2019;Amico, Daniela Belli'
'Boschi, Daniele'
'Calderazzo, Fausto'
'Labella, Luca'
'Bonnet, Michel C.'
'Faure, Ren\'e'
'Marchetti, Fabio'

_publ_section_title
;
 Isolation and structural determination of two derivatives of the elusive
 carbamic acid
;
_journal_issue 13
_journal_name_full 'Chemical Communications'
_journal_page_first 1099
_journal_paper_doi 10.1039/b002479l
_journal_year 2000
_chemical_formula_moiety (C6H5CH2)2NCOOH
_chemical_formula_sum 'C15 H15 N O2'
_chemical_formula_weight 241.28
_chemical_name_systematic
; 
N,N-dibenzycarbamic acid 
;
_space_group_IT_number 15
_symmetry_cell_setting monoclinic
_symmetry_space_group_name_Hall '-C 2yc'
_symmetry_space_group_name_H-M 'C 1 2/c 1'
_atom_sites_solution_hydrogens geom
_atom_sites_solution_primary direct
_atom_sites_solution_secondary difmap
_audit_creation_method SHELXL-97
_cell_angle_alpha 90.00
_cell_angle_beta 110.900(10)
_cell_angle_gamma 90.00
_cell_formula_units_Z 16
_cell_length_a 39.397(7)
_cell_length_b 5.5450(10)
_cell_length_c 24.783(3)
_cell_measurement_reflns_used 35
_cell_measurement_temperature 173(2)
_cell_measurement_theta_max 24.604
_cell_measurement_theta_min 13.749
_cell_volume 5057.8(15)
_computing_cell_refinement 'Siemens XSCANS'
_computing_data_collection 'Siemens XSCANS'
_computing_data_reduction 'Siemens XSCANS'
_computing_molecular_graphics 'Siemens SHELXTL'
_computing_publication_material 'Siemens SHELXTL'
_computing_structure_refinement 'SHELXL-97 (Sheldrick, 1997)'
_computing_structure_solution SIR-92
_diffrn_ambient_temperature 173(2)
_diffrn_measured_fraction_theta_full 0.400
_diffrn_measured_fraction_theta_max 0.400
_diffrn_measurement_device 'Siemens P4'
_diffrn_measurement_method '2\q/\w scans'
_diffrn_radiation_monochromator graphite
_diffrn_radiation_source 'sealed tube'
_diffrn_radiation_type MoK\a
_diffrn_radiation_wavelength 0.71073
_diffrn_reflns_av_R_equivalents 0.0260
_diffrn_reflns_av_sigmaI/netI 0.0471
_diffrn_reflns_limit_h_max 1
_diffrn_reflns_limit_h_min -44
_diffrn_reflns_limit_k_max 1
_diffrn_reflns_limit_k_min -5
_diffrn_reflns_limit_l_max 28
_diffrn_reflns_limit_l_min -26
_diffrn_reflns_number 4675
_diffrn_reflns_theta_full 24.01
_diffrn_reflns_theta_max 24.01
_diffrn_reflns_theta_min 2.21
_diffrn_standards_interval_count 97
_diffrn_standards_number 3
_exptl_absorpt_coefficient_mu 0.084
_exptl_absorpt_correction_type 'not corrected'
_exptl_crystal_colour colorless
_exptl_crystal_density_diffrn 1.267
_exptl_crystal_density_method 'not measured'
_exptl_crystal_description 'Fragment of needle'
_exptl_crystal_F_000 2048
_exptl_crystal_size_max 0.22
_exptl_crystal_size_mid 0.88
_exptl_crystal_size_min 0.36
_refine_diff_density_max 0.140
_refine_diff_density_min -0.176
_refine_diff_density_rms 0.037
_refine_ls_extinction_method none
_refine_ls_goodness_of_fit_ref 1.019
_refine_ls_hydrogen_treatment mixed
_refine_ls_matrix_type full
_refine_ls_number_parameters 353
_refine_ls_number_reflns 3557
_refine_ls_number_restraints 0
_refine_ls_restrained_S_all 1.019
_refine_ls_R_factor_all 0.0826
_refine_ls_R_factor_gt 0.0411
_refine_ls_shift/su_max 0.001
_refine_ls_shift/su_mean 0.000
_refine_ls_structure_factor_coef Fsqd
_refine_ls_weighting_details 'w=1/[\s^2^(Fo^2^)+(0.0456P)^2^+0.6772P] where P=(Fo^2^+2Fc^2^)/3'
_refine_ls_weighting_scheme calc
_refine_ls_wR_factor_gt 0.0845
_refine_ls_wR_factor_ref 0.1012
_reflns_number_gt 2360
_reflns_number_total 3557
_reflns_threshold_expression >2sigma(I)
_cod_data_source_file b002479lsup1.cif
_cod_data_source_block carbambr
_cod_depositor_comments
;
The following automatic conversions were performed:

'_symmetry_cell_setting' value 'Monoclinic' changed to 'monoclinic'
according to /home/saulius/struct/CIF-dictionaries/cif_core.dic
dictionary named 'cif_core.dic' version 2.4.2 from 2011-04-26.

Automatic conversion script
Id: cif_fix_values 1891 2012-01-12 08:04:46Z andrius 

The following automatic conversions were performed:

'_refine_ls_weighting_scheme' value 'calc
w=1/[\s^2^(Fo^2^)+(0.0456P)^2^+0.6772P] where P=(Fo^2^+2Fc^2^)/3' was
changed to 'calc'. New tag '_refine_ls_weighting_details' was
created. The value of the new tag was set to
'w=1/[\s^2^(Fo^2^)+(0.0456P)^2^+0.6772P] where P=(Fo^2^+2Fc^2^)/3'.

Automatic conversion script
Id: cif_fix_values 3143 2015-03-26 13:38:13Z robertas 
;
_cod_original_cell_volume 5057.8(14)
_cod_original_sg_symbol_H-M C2/c
_cod_database_code 7110950

loop_
_symmetry_equiv_pos_as_xyz
'x, y, z'
'-x, y, -z+1/2'
'x+1/2, y+1/2, z'
'-x+1/2, y+1/2, -z+1/2'
'-x, -y, -z'
'x, -y, z-1/2'
'-x+1/2, -y+1/2, -z'
'x+1/2, -y+1/2, z-1/2'

loop_
_atom_site_label
_atom_site_type_symbol
_atom_site_fract_x
_atom_site_fract_y
_atom_site_fract_z
_atom_site_U_iso_or_equiv
_atom_site_adp_type
_atom_site_occupancy
_atom_site_calc_flag
_atom_site_refinement_flags
_atom_site_disorder_assembly
_atom_site_disorder_group
O1 O 0.76697(4) -0.2191(3) 0.56878(6) 0.0364(4) Uani 1 d . . .
O2 O 0.77783(5) 0.0090(4) 0.50138(7) 0.0379(5) Uani 1 d . . .
H1N H 0.7612(7) -0.101(5) 0.4780(11) 0.049 Uiso 1 d . . .
C1 C 0.78336(6) -0.0504(5) 0.55549(9) 0.0301(6) Uani 1 d . . .
N1 N 0.80839(5) 0.0831(4) 0.59556(7) 0.0316(5) Uani 1 d . . .
C2 C 0.82649(6) 0.2912(5) 0.58162(10) 0.0363(6) Uani 1 d . . .
H2A H 0.8210 0.4326 0.6001 0.047 Uiso 1 calc R A 1
H2B H 0.8163 0.3176 0.5402 0.047 Uiso 1 calc R A 1
C3A C 0.86663(14) 0.2698(18) 0.5993(3) 0.038(3) Uani 0.67(3) d PG B 1
C4A C 0.88931(17) 0.4132(14) 0.6426(3) 0.049(2) Uani 0.67(3) d PG B 1
H4A H 0.8795 0.5238 0.6612 0.064 Uiso 0.67(3) calc PR B 1
C5A C 0.92698(16) 0.3936(13) 0.6589(5) 0.063(2) Uani 0.67(3) d PG B 1
H5A H 0.9421 0.4925 0.6878 0.082 Uiso 0.67(3) calc PR B 1
C6A C 0.94177(15) 0.2280(17) 0.6323(4) 0.059(2) Uani 0.67(3) d PG B 1
H6A H 0.9669 0.2135 0.6434 0.077 Uiso 0.67(3) calc PR B 1
C7A C 0.9194(2) 0.084(2) 0.5892(3) 0.057(3) Uani 0.67(3) d PG B 1
H7A H 0.9293 -0.0266 0.5709 0.075 Uiso 0.67(3) calc PR B 1
C8A C 0.8819(2) 0.104(2) 0.5727(4) 0.043(2) Uani 0.67(3) d PG B 1
H8A H 0.8669 0.0054 0.5436 0.056 Uiso 0.67(3) calc PR B 1
C3B C 0.8677(3) 0.241(4) 0.5977(7) 0.031(6) Uani 0.33(3) d PG B 2
C4B C 0.8917(4) 0.427(3) 0.6205(15) 0.081(7) Uani 0.33(3) d PG B 2
H4B H 0.8834 0.5713 0.6306 0.106 Uiso 0.33(3) calc PR B 2
C5B C 0.9285(3) 0.401(3) 0.6285(19) 0.103(9) Uani 0.33(3) d PG B 2
H5B H 0.9445 0.5285 0.6434 0.134 Uiso 0.33(3) calc PR B 2
C6B C 0.9410(4) 0.188(4) 0.6144(13) 0.093(7) Uani 0.33(3) d PG B 2
H6B H 0.9655 0.1695 0.6202 0.121 Uiso 0.33(3) calc PR B 2
C7B C 0.9172(6) 0.002(4) 0.5918(7) 0.061(5) Uani 0.33(3) d PG B 2
H7B H 0.9257 -0.1423 0.5819 0.079 Uiso 0.33(3) calc PR B 2
C8B C 0.8807(5) 0.027(4) 0.5835(7) 0.045(4) Uani 0.33(3) d PG B 2
H8B H 0.8648 -0.1000 0.5683 0.058 Uiso 0.33(3) calc PR B 2
C9 C 0.8183 0.0196 0.6566 0.034 Uani 1 d . . .
H9A H 0.8445 0.0023 0.6734 0.045 Uiso 1 calc R . .
H9B H 0.8077 -0.1357 0.6592 0.045 Uiso 1 calc R . .
C10 C 0.80635(6) 0.2008(5) 0.69170(9) 0.0293(6) Uani 1 d . . .
C11 C 0.82350(7) 0.2026(5) 0.75136(10) 0.0399(7) Uani 1 d . . .
H11 H 0.8423 0.0950 0.7688 0.052 Uiso 1 calc R . .
C12 C 0.81282(7) 0.3632(6) 0.78498(10) 0.0461(8) Uani 1 d . . .
H12 H 0.8242 0.3608 0.8249 0.060 Uiso 1 calc R . .
C13 C 0.78540(7) 0.5264(6) 0.75972(11) 0.0459(7) Uani 1 d . . .
H13 H 0.7785 0.6352 0.7824 0.060 Uiso 1 calc R . .
C14 C 0.76821(7) 0.5276(5) 0.70030(11) 0.0417(7) Uani 1 d . . .
H14 H 0.7497 0.6378 0.6829 0.054 Uiso 1 calc R . .
C15 C 0.77860(6) 0.3646(5) 0.66694(10) 0.0348(6) Uani 1 d . . .
H15 H 0.7667 0.3649 0.6271 0.045 Uiso 1 calc R . .
O3 O 0.97723(4) 0.0743(3) 0.93363(7) 0.0412(5) Uani 1 d . . .
O4 O 0.97645(5) 0.2581(4) 1.01440(7) 0.0421(5) Uani 1 d . . .
H2N H 0.9927(7) 0.141(6) 1.0300(12) 0.055 Uiso 1 d . . .
C16 C 0.96507(6) 0.2329(5) 0.95797(10) 0.0335(6) Uani 1 d . . .
N2 N 0.93864(5) 0.3840(4) 0.92746(8) 0.0350(5) Uani 1 d . . .
C17 C 0.92724(6) 0.5927(5) 0.95307(10) 0.0375(6) Uani 1 d . . .
H17A H 0.9332 0.7392 0.9371 0.049 Uiso 1 calc R . .
H17B H 0.9406 0.5938 0.9944 0.049 Uiso 1 calc R . .
C18 C 0.88692(6) 0.5907(5) 0.94225(10) 0.0327(6) Uani 1 d . . .
C19 C 0.86498(7) 0.7784(5) 0.91339(10) 0.0401(7) Uani 1 d . . .
H19 H 0.8749 0.9063 0.8998 0.052 Uiso 1 calc R . .
C20 C 0.82796(7) 0.7775(6) 0.90449(11) 0.0493(8) Uani 1 d . . .
H20 H 0.8134 0.9059 0.8855 0.064 Uiso 1 calc R . .
C21 C 0.81292(7) 0.5870(6) 0.92372(11) 0.0457(8) Uani 1 d . . .
H21 H 0.7882 0.5854 0.9173 0.059 Uiso 1 calc R . .
C22 C 0.83460(7) 0.3998(6) 0.95239(11) 0.0469(8) Uani 1 d . . .
H22 H 0.8245 0.2716 0.9657 0.061 Uiso 1 calc R . .
C23 C 0.87153(7) 0.4006(5) 0.96166(10) 0.0417(7) Uani 1 d . . .
H23 H 0.8860 0.2725 0.9810 0.054 Uiso 1 calc R . .
C24 C 0.92279(6) 0.3609(5) 0.86436(9) 0.0390(7) Uani 1 d . . .
H24A H 0.8965 0.3675 0.8524 0.051 Uiso 1 calc R . .
H24B H 0.9292 0.2044 0.8533 0.051 Uiso 1 calc R . .
C25 C 0.93527(6) 0.5541(5) 0.83296(9) 0.0349(6) Uani 1 d . . .
C26 C 0.91096(7) 0.6975(6) 0.79127(11) 0.0466(8) Uani 1 d . . .
H26 H 0.8862 0.6757 0.7825 0.061 Uiso 1 calc R . .
C27 C 0.92274(7) 0.8729(6) 0.76225(11) 0.0530(8) Uani 1 d . . .
H27 H 0.9059 0.9672 0.7343 0.069 Uiso 1 calc R . .
C28 C 0.95923(7) 0.9075(6) 0.77480(11) 0.0493(8) Uani 1 d . . .
H28 H 0.9672 1.0256 0.7555 0.064 Uiso 1 calc R . .
C29 C 0.98395(7) 0.7661(6) 0.81616(11) 0.0476(8) Uani 1 d . . .
H29 H 1.0087 0.7884 0.8246 0.062 Uiso 1 calc R . .
C30 C 0.97215(6) 0.5920(5) 0.84505(11) 0.0422(7) Uani 1 d . . .
H30 H 0.9891 0.4984 0.8730 0.055 Uiso 1 calc R . .

loop_
_atom_site_aniso_label
_atom_site_aniso_U_11
_atom_site_aniso_U_22
_atom_site_aniso_U_33
_atom_site_aniso_U_23
_atom_site_aniso_U_13
_atom_site_aniso_U_12
O1 0.0397(9) 0.0404(12) 0.0292(8) 0.0036(8) 0.0122(7) -0.0051(9)
O2 0.0429(10) 0.0445(13) 0.0272(9) 0.0005(8) 0.0135(7) -0.0045(9)
C1 0.0298(12) 0.0319(18) 0.0308(13) 0.0013(12) 0.0134(10) 0.0082(13)
N1 0.0355(11) 0.0332(14) 0.0273(10) 0.0016(10) 0.0127(9) -0.0018(11)
C2 0.0425(15) 0.0337(18) 0.0353(13) 0.0019(12) 0.0169(11) 0.0008(13)
C3A 0.059(8) 0.026(6) 0.033(6) 0.005(4) 0.020(5) -0.001(5)
C4A 0.043(3) 0.043(4) 0.059(4) -0.009(3) 0.016(3) -0.006(3)
C5A 0.045(3) 0.047(4) 0.084(5) -0.009(3) 0.006(3) -0.015(3)
C6A 0.040(4) 0.047(5) 0.091(5) 0.028(4) 0.024(3) 0.000(4)
C7A 0.049(5) 0.067(7) 0.068(5) 0.006(4) 0.036(4) 0.016(5)
C8A 0.039(3) 0.054(6) 0.034(3) -0.006(4) 0.010(2) 0.002(3)
C3B 0.013(10) 0.042(13) 0.038(12) -0.006(9) 0.008(8) -0.013(7)
C4B 0.083(10) 0.034(9) 0.14(2) -0.023(11) 0.060(11) -0.011(7)
C5B 0.053(8) 0.079(13) 0.17(3) -0.009(15) 0.035(12) -0.033(8)
C6B 0.044(10) 0.107(18) 0.131(16) 0.030(15) 0.035(9) -0.005(11)
C7B 0.065(10) 0.067(12) 0.054(8) 0.009(8) 0.025(7) -0.008(9)
C8B 0.052(7) 0.042(11) 0.046(6) 0.014(7) 0.024(6) 0.003(7)
C9 0.037 0.035 0.029 0.004 0.008 0.001
C10 0.0278(12) 0.0320(17) 0.0304(12) -0.0002(11) 0.0130(10) -0.0063(12)
C11 0.0370(13) 0.047(2) 0.0345(13) 0.0001(13) 0.0117(11) 0.0030(13)
C12 0.0475(16) 0.059(2) 0.0320(13) -0.0086(14) 0.0141(12) -0.0042(16)
C13 0.0477(16) 0.048(2) 0.0507(16) -0.0114(15) 0.0285(13) -0.0037(15)
C14 0.0376(14) 0.0403(19) 0.0529(16) 0.0021(14) 0.0230(12) 0.0015(13)
C15 0.0320(13) 0.0413(18) 0.0320(12) 0.0009(13) 0.0126(10) -0.0036(13)
O3 0.0451(10) 0.0396(12) 0.0418(9) -0.0046(9) 0.0192(8) 0.0055(10)
O4 0.0466(10) 0.0426(13) 0.0367(10) -0.0012(9) 0.0145(8) 0.0052(10)
C16 0.0331(13) 0.0353(17) 0.0352(13) -0.0023(13) 0.0159(11) -0.0097(13)
N2 0.0332(11) 0.0380(14) 0.0341(10) -0.0066(11) 0.0122(9) -0.0001(11)
C17 0.0372(13) 0.0328(18) 0.0425(13) -0.0046(13) 0.0142(11) -0.0039(13)
C18 0.0389(13) 0.0287(17) 0.0324(12) -0.0043(12) 0.0149(11) -0.0007(13)
C19 0.0487(16) 0.0305(18) 0.0436(14) -0.0036(13) 0.0197(12) -0.0027(14)
C20 0.0446(16) 0.048(2) 0.0508(16) -0.0053(15) 0.0117(13) 0.0130(16)
C21 0.0378(14) 0.056(2) 0.0475(15) -0.0165(16) 0.0203(13) -0.0008(16)
C22 0.0492(16) 0.054(2) 0.0470(15) -0.0038(16) 0.0287(13) -0.0087(16)
C23 0.0437(15) 0.041(2) 0.0428(14) 0.0045(14) 0.0188(12) 0.0020(14)
C24 0.0321(13) 0.0452(18) 0.0374(13) -0.0109(13) 0.0097(11) -0.0050(13)
C25 0.0327(13) 0.0406(18) 0.0328(12) -0.0090(12) 0.0133(11) 0.0014(13)
C26 0.0309(13) 0.060(2) 0.0449(14) -0.0017(15) 0.0081(12) 0.0000(15)
C27 0.0467(16) 0.064(2) 0.0424(15) 0.0111(16) 0.0090(13) 0.0066(16)
C28 0.0504(17) 0.056(2) 0.0461(15) 0.0027(15) 0.0228(13) -0.0015(16)
C29 0.0343(14) 0.063(2) 0.0505(15) -0.0030(17) 0.0207(12) -0.0035(15)
C30 0.0337(14) 0.051(2) 0.0407(13) 0.0016(14) 0.0122(11) 0.0049(14)

loop_
_atom_type_symbol
_atom_type_description
_atom_type_scat_dispersion_real
_atom_type_scat_dispersion_imag
_atom_type_scat_source
C C 0.0033 0.0016 'International Tables Vol C Tables 4.2.6.8 and 6.1.1.4'
H H 0.0000 0.0000 'International Tables Vol C Tables 4.2.6.8 and 6.1.1.4'
N N 0.0061 0.0033 'International Tables Vol C Tables 4.2.6.8 and 6.1.1.4'
O O 0.0106 0.0060 'International Tables Vol C Tables 4.2.6.8 and 6.1.1.4'

loop_
_geom_angle_atom_site_label_1
_geom_angle_atom_site_label_2
_geom_angle_atom_site_label_3
_geom_angle
O1 C1 O2 122.8(2)
O1 C1 N1 122.1(2)
O2 C1 N1 115.1(2)
C1 N1 C2 123.46(19)
C1 N1 C9 119.08(17)
C2 N1 C9 117.46(16)
N1 C2 C3A 115.1(4)
N1 C2 C3B 110.6(7)
C3A C2 C3B 6.0(11)
C4A C3A C8A 118.8
C4A C3A C2 120.6(5)
C8A C3A C2 120.6(5)
C3A C4A C5A 120.5
C6A C5A C4A 120.1
C7A C6A C5A 119.7
C6A C7A C8A 120.3
C3A C8A C7A 120.6
C4B C3B C8B 118.8
C4B C3B C2 118.4(13)
C8B C3B C2 122.3(13)
C3B C4B C5B 120.4
C6B C5B C4B 120.1
C7B C6B C5B 119.7
C6B C7B C8B 120.3
C3B C8B C7B 120.5
N1 C9 C10 114.32(12)
C15 C10 C11 118.3(2)
C15 C10 C9 122.70(18)
C11 C10 C9 119.0(2)
C12 C11 C10 120.6(2)
C13 C12 C11 120.5(2)
C12 C13 C14 119.6(3)
C15 C14 C13 119.8(3)
C14 C15 C10 121.3(2)
O3 C16 O4 122.8(2)
O3 C16 N2 121.4(2)
O4 C16 N2 115.8(2)
C16 N2 C17 123.1(2)
C16 N2 C24 119.7(2)
C17 N2 C24 116.8(2)
N2 C17 C18 112.4(2)
C19 C18 C23 118.9(2)
C19 C18 C17 120.7(2)
C23 C18 C17 120.4(2)
C18 C19 C20 120.4(3)
C21 C20 C19 120.2(3)
C22 C21 C20 119.7(2)
C21 C22 C23 120.4(3)
C18 C23 C22 120.5(3)
N2 C24 C25 113.3(2)
C26 C25 C30 117.8(3)
C26 C25 C24 121.9(2)
C30 C25 C24 120.3(2)
C25 C26 C27 121.4(2)
C28 C27 C26 119.9(3)
C27 C28 C29 119.6(3)
C30 C29 C28 120.3(2)
C29 C30 C25 120.9(3)

loop_
_geom_bond_atom_site_label_1
_geom_bond_atom_site_label_2
_geom_bond_distance
O1 C1 1.246(3)
O2 C1 1.321(3)
C1 N1 1.345(3)
N1 C2 1.461(3)
N1 C9 1.4635(17)
C2 C3A 1.488(6)
C2 C3B 1.551(12)
C3A C4A 1.3783
C3A C8A 1.3872
C4A C5A 1.3964
C5A C6A 1.3761
C6A C7A 1.3715
C7A C8A 1.3881
C3B C4B 1.3778
C3B C8B 1.3868
C4B C5B 1.3969
C5B C6B 1.3759
C6B C7B 1.3715
C7B C8B 1.3879
C9 C10 1.511(2)
C10 C15 1.385(3)
C10 C11 1.389(3)
C11 C12 1.383(4)
C12 C13 1.377(4)
C13 C14 1.384(4)
C14 C15 1.382(4)
O3 C16 1.254(3)
O4 C16 1.315(3)
C16 N2 1.340(3)
N2 C17 1.465(3)
N2 C24 1.468(3)
C17 C18 1.514(3)
C18 C19 1.378(4)
C18 C23 1.385(4)
C19 C20 1.395(3)
C20 C21 1.376(4)
C21 C22 1.371(4)
C22 C23 1.390(3)
C24 C25 1.506(4)
C25 C26 1.382(4)
C25 C30 1.390(3)
C26 C27 1.385(4)
C27 C28 1.371(4)
C28 C29 1.379(4)
C29 C30 1.378(4)
